data_7201945
loop_
_publ_author_name
'Thu\'ery, Pierre'

_publ_section_title
;
 The first crystal structure of an actinide complex of the macrocyclic
 ligand DOTA: a two-dimensional uranyl--organic framework
;
_journal_issue 7
_journal_name_full CrystEngComm
_journal_page_first 808
_journal_paper_doi 10.1039/b800392k
_journal_volume 10
_journal_year 2008
_chemical_formula_sum 'C18 H42 N4 O24 U2'
_chemical_formula_weight 1174.62
_space_group_IT_number 14
_symmetry_cell_setting monoclinic
_symmetry_space_group_name_Hall '-P 2ybc'
_symmetry_space_group_name_H-M 'P 1 21/c 1'
_atom_sites_solution_hydrogens geom
_atom_sites_solution_primary heavy
_atom_sites_solution_secondary difmap
_audit_creation_method SHELXL-97
_cell_angle_alpha 90.00
_cell_angle_beta 92.523(4)
_cell_angle_gamma 90.00
_cell_formula_units_Z 4
_cell_length_a 6.7056(3)
_cell_length_b 18.3989(10)
_cell_length_c 27.4530(17)
_cell_measurement_reflns_used 136783
_cell_measurement_temperature 100(2)
_cell_measurement_theta_max 25.68
_cell_measurement_theta_min 2.21
_cell_volume 3383.7(3)
_computing_cell_refinement 'HKL2000 (Otwinowski & Minor, 1997)'
_computing_data_collection 'COLLECT (Nonius, 1998)'
_computing_data_reduction 'HKL2000 (Otwinowski & Minor, 1997)'
_computing_molecular_graphics 'SHELXTL (Sheldrick, 1999)'
_computing_publication_material 'SHELXTL (Sheldrick, 1999); PLATON (Spek, 2003)'
_computing_structure_refinement 'SHELXL-97 (Sheldrick, 1997)'
_computing_structure_solution 'SHELXS-97 (Sheldrick, 1997)'
_diffrn_ambient_temperature 100(2)
_diffrn_measured_fraction_theta_full 0.999
_diffrn_measured_fraction_theta_max 0.999
_diffrn_measurement_device_type 'Nonius Kappa-CCD area-detector diffractometer'
_diffrn_measurement_method 'two \f and eight \w scans with 2\% steps'
_diffrn_radiation_monochromator graphite
_diffrn_radiation_source 'fine-focus sealed tube'
_diffrn_radiation_type MoK\a
_diffrn_radiation_wavelength 0.71073
_diffrn_reflns_av_R_equivalents 0.0467
_diffrn_reflns_av_sigmaI/netI 0.0565
_diffrn_reflns_limit_h_max 8
_diffrn_reflns_limit_h_min -8
_diffrn_reflns_limit_k_max 22
_diffrn_reflns_limit_k_min -22
_diffrn_reflns_limit_l_max 33
_diffrn_reflns_limit_l_min -33
_diffrn_reflns_number 136783
_diffrn_reflns_theta_full 25.68
_diffrn_reflns_theta_max 25.68
_diffrn_reflns_theta_min 2.21
_diffrn_standards_decay_% 0
_diffrn_standards_interval_time 0
_diffrn_standards_number 0
_exptl_absorpt_coefficient_mu 9.657
_exptl_absorpt_correction_T_max 0.748
_exptl_absorpt_correction_T_min 0.302
_exptl_absorpt_correction_type multi-scan
_exptl_absorpt_process_details 'SCALEPACK (Otwinowski & Minor, 1997)'
_exptl_crystal_colour 'translucent light yellow'
_exptl_crystal_density_diffrn 2.306
_exptl_crystal_density_method 'not measured'
_exptl_crystal_description platelet
_exptl_crystal_F_000 2216
_exptl_crystal_size_max 0.14
_exptl_crystal_size_mid 0.10
_exptl_crystal_size_min 0.03
_refine_diff_density_max 1.722
_refine_diff_density_min -1.514
_refine_diff_density_rms 0.215
_refine_ls_extinction_method none
_refine_ls_goodness_of_fit_ref 1.025
_refine_ls_hydrogen_treatment constr
_refine_ls_matrix_type full
_refine_ls_number_parameters 466
_refine_ls_number_reflns 6413
_refine_ls_number_restraints 48
_refine_ls_restrained_S_all 1.029
_refine_ls_R_factor_all 0.0498
_refine_ls_R_factor_gt 0.0330
_refine_ls_shift/su_max 0.001
_refine_ls_shift/su_mean 0.000
_refine_ls_structure_factor_coef Fsqd
_refine_ls_weighting_details 'calc w=1/[\s^2^(Fo^2^)+(0.0393P)^2^] where P=(Fo^2^+2Fc^2^)/3'
_refine_ls_weighting_scheme calc
_refine_ls_wR_factor_gt 0.0735
_refine_ls_wR_factor_ref 0.0779
_reflns_number_gt 5193
_reflns_number_total 6413
_reflns_threshold_expression >2sigma(I)
_cod_data_source_file b800392k.txt
_cod_data_source_block 1
_cod_original_cell_volume 3383.8(3)
_cod_original_sg_symbol_H-M 'P 21/c'
_cod_database_code 7201945

loop_
_symmetry_equiv_pos_as_xyz
'x, y, z'
'-x, y+1/2, -z+1/2'
'-x, -y, -z'
'x, -y-1/2, z-1/2'

loop_
_atom_site_label
_atom_site_type_symbol
_atom_site_fract_x
_atom_site_fract_y
_atom_site_fract_z
_atom_site_U_iso_or_equiv
_atom_site_adp_type
_atom_site_occupancy
_atom_site_symmetry_multiplicity
_atom_site_calc_flag
_atom_site_refinement_flags
_atom_site_disorder_assembly
_atom_site_disorder_group
U1 U 0.44700(3) 0.059591(14) 0.107774(9) 0.01933(8) Uani 1 1 d . . .
U2 U 0.50997(3) 0.021806(13) 0.385724(9) 0.01857(8) Uani 1 1 d . . .
O1 O 0.1940(6) 0.0318(3) 0.10336(18) 0.0260(11) Uani 1 1 d . . .
O2 O 0.7009(6) 0.0877(3) 0.11119(17) 0.0243(10) Uani 1 1 d . . .
O3 O 0.2507(6) 0.0036(2) 0.38039(17) 0.0228(10) Uani 1 1 d . . .
O4 O 0.7688(6) 0.0399(2) 0.39103(17) 0.0235(10) Uani 1 1 d . . .
O5 O 0.4030(6) 0.1105(3) 0.18352(17) 0.0246(11) Uani 1 1 d . . .
O6 O 0.3084(6) 0.1469(3) 0.25587(17) 0.0249(11) Uani 1 1 d . . .
O7 O 0.4510(6) 0.1435(2) 0.37013(17) 0.0225(10) Uani 1 1 d . . .
O8 O 0.3611(7) 0.2549(3) 0.3461(2) 0.0350(13) Uani 1 1 d . . .
O9 O 0.4761(6) 0.4649(2) 0.34050(17) 0.0221(10) Uani 1 1 d . . .
O10 O 0.3480(6) 0.4378(3) 0.26738(18) 0.0272(11) Uani 1 1 d . . .
O11 O 0.4328(6) 0.4097(2) 0.14718(16) 0.0232(10) Uani 1 1 d . . .
O12 O 0.3295(7) 0.3106(3) 0.1856(2) 0.0346(13) Uani 1 1 d . . .
O13 O 0.5222(7) -0.0449(3) 0.05585(17) 0.0273(11) Uani 1 1 d . . .
O14 O 0.4457(7) 0.0863(3) 0.02034(17) 0.0269(11) Uani 1 1 d . . .
O15 O 0.3335(8) 0.1812(3) 0.08920(19) 0.0406(14) Uani 1 1 d . . .
H15A H 0.4091 0.2193 0.1003 0.049 Uiso 1 1 d R . .
H15B H 0.2463 0.1996 0.0668 0.049 Uiso 1 1 d R . .
O16 O 0.4683(7) 0.0785(2) 0.46494(17) 0.0260(11) Uani 1 1 d . . .
O17 O 0.5372(7) -0.0634(2) 0.45432(16) 0.0260(11) Uani 1 1 d . . .
O18 O 0.5138(6) 0.0385(2) 0.29660(16) 0.0223(10) Uani 1 1 d . . .
H18A H 0.4501 0.0753 0.2784 0.027 Uiso 1 1 d R . .
H18B H 0.5559 0.0087 0.2722 0.027 Uiso 1 1 d R . .
N1 N -0.0514(7) 0.2024(3) 0.2171(2) 0.0198(12) Uani 1 1 d . . .
H1 H -0.0088 0.2346 0.2431 0.024 Uiso 1 1 d R . .
N2 N -0.0187(8) 0.2200(3) 0.3231(2) 0.0226(13) Uani 1 1 d . . .
N3 N -0.0022(7) 0.3803(3) 0.3066(2) 0.0193(12) Uani 1 1 d . . .
H3 H 0.0565 0.3558 0.2840 0.023 Uiso 1 1 d R . .
N4 N -0.0363(7) 0.3591(3) 0.1999(2) 0.0210(12) Uani 1 1 d . . .
C1 C -0.1435(10) 0.1497(4) 0.2500(3) 0.0236(15) Uani 1 1 d . . .
H1A H -0.0509 0.1102 0.2572 0.028 Uiso 1 1 calc R . .
H1B H -0.2627 0.1293 0.2341 0.028 Uiso 1 1 calc R . .
C2 C -0.1978(9) 0.1865(4) 0.2974(3) 0.0228(15) Uani 1 1 d . . .
H2A H -0.2969 0.2239 0.2903 0.027 Uiso 1 1 calc R . .
H2B H -0.2561 0.1510 0.3187 0.027 Uiso 1 1 calc R . .
C3 C -0.0838(10) 0.2758(4) 0.3605(2) 0.0222(15) Uani 1 1 d . . .
H3A H -0.1906 0.2553 0.3789 0.027 Uiso 1 1 calc R . .
H3B H 0.0275 0.2862 0.3831 0.027 Uiso 1 1 calc R . .
C4 C -0.1548(9) 0.3454(4) 0.3367(3) 0.0228(15) Uani 1 1 d . . .
H4A H -0.2730 0.3353 0.3162 0.027 Uiso 1 1 calc R . .
H4B H -0.1924 0.3792 0.3619 0.027 Uiso 1 1 calc R . .
C5 C -0.0981(10) 0.4345(4) 0.2737(3) 0.0238(15) Uani 1 1 d . . .
H5A H 0.0004 0.4702 0.2648 0.029 Uiso 1 1 calc R . .
H5B H -0.2013 0.4597 0.2908 0.029 Uiso 1 1 calc R . .
C6 C -0.1904(9) 0.3998(4) 0.2276(2) 0.0235(15) Uani 1 1 d . . .
H6A H -0.2953 0.3666 0.2363 0.028 Uiso 1 1 calc R . .
H6B H -0.2500 0.4373 0.2068 0.028 Uiso 1 1 calc R . .
C7 C -0.1370(9) 0.3079(4) 0.1631(3) 0.0217(15) Uani 1 1 d . . .
H7A H -0.2482 0.3327 0.1465 0.026 Uiso 1 1 calc R . .
H7B H -0.0428 0.2944 0.1389 0.026 Uiso 1 1 calc R . .
C8 C -0.2117(9) 0.2405(4) 0.1875(3) 0.0259(16) Uani 1 1 d . . .
H8A H -0.3188 0.2536 0.2084 0.031 Uiso 1 1 calc R . .
H8B H -0.2660 0.2074 0.1627 0.031 Uiso 1 1 calc R . .
C9 C 0.0862(9) 0.1664(4) 0.1852(3) 0.0246(15) Uani 1 1 d . . .
H9A H 0.1199 0.1998 0.1595 0.030 Uiso 1 1 calc R . .
H9B H 0.0194 0.1249 0.1701 0.030 Uiso 1 1 calc R . .
C10 C 0.2771(9) 0.1408(4) 0.2114(3) 0.0212(15) Uani 1 1 d . . .
C11 C 0.1105(9) 0.1636(4) 0.3472(3) 0.0231(15) Uani 1 1 d . . .
H11A H 0.1101 0.1203 0.3270 0.028 Uiso 1 1 calc R . .
H11B H 0.0572 0.1507 0.3783 0.028 Uiso 1 1 calc R . .
C12 C 0.3221(9) 0.1906(4) 0.3552(2) 0.0211(14) Uani 1 1 d . . .
C13 C 0.1549(9) 0.4139(4) 0.3375(2) 0.0215(14) Uani 1 1 d . . .
H13A H 0.1977 0.3790 0.3623 0.026 Uiso 1 1 calc R . .
H13B H 0.0978 0.4550 0.3540 0.026 Uiso 1 1 calc R . .
C14 C 0.3366(9) 0.4398(3) 0.3123(3) 0.0208(14) Uani 1 1 d . . .
C15 C 0.1030(9) 0.4091(4) 0.1743(3) 0.0235(15) Uani 1 1 d . . .
H15C H 0.1217 0.4536 0.1929 0.028 Uiso 1 1 calc R . .
H15D H 0.0457 0.4216 0.1424 0.028 Uiso 1 1 calc R . .
C16 C 0.3015(10) 0.3719(4) 0.1691(3) 0.0257(16) Uani 1 1 d . . .
C17 C 0.5221(9) -0.0383(4) 0.0100(3) 0.0230(15) Uani 1 1 d . . .
C18 C 0.4799(10) 0.0410(4) 0.5031(3) 0.0238(16) Uani 1 1 d . . .
O19 O 0.5757(13) 0.2864(4) 0.0637(4) 0.059(3) Uani 1 1 d U . .
O20 O 0.9709(16) 0.1362(8) 0.0376(5) 0.078(4) Uani 0.50 1 d PU . .
O21 O 0.5158(10) 0.3011(4) 0.4357(3) 0.078(2) Uani 1 1 d U . .
O22 O -0.067(2) 0.1467(8) -0.0350(5) 0.049(4) Uani 0.50 1 d P . .
O23 O 0.7969(16) 0.2501(7) -0.0087(4) 0.044(3) Uani 0.50 1 d P . .
O24 O 0.202(2) 0.2093(8) 0.4669(6) 0.054(4) Uani 0.50 1 d PU . .
O25 O 0.044(2) 0.1441(10) 0.4695(7) 0.069(5) Uani 0.50 1 d PU . .
O26 O -0.0636(17) 0.0095(8) 0.0086(5) 0.059(4) Uani 0.50 1 d PU . .
O27 O 0.990(3) 0.3616(13) 0.0445(8) 0.062(6) Uani 0.50 1 d PU . .
O28 O 0.0000 0.0000 0.5000 0.058(5) Uani 1 2 d SU . .

loop_
_atom_site_aniso_label
_atom_site_aniso_U_11
_atom_site_aniso_U_22
_atom_site_aniso_U_33
_atom_site_aniso_U_23
_atom_site_aniso_U_13
_atom_site_aniso_U_12
U1 0.01994(13) 0.01991(14) 0.01819(14) -0.00130(11) 0.00134(9) 0.00058(10)
U2 0.02024(13) 0.01851(14) 0.01697(14) -0.00015(10) 0.00068(9) -0.00111(10)
O1 0.021(2) 0.026(3) 0.031(3) 0.001(2) 0.000(2) -0.002(2)
O2 0.026(2) 0.024(3) 0.022(3) -0.003(2) 0.0058(19) 0.001(2)
O3 0.025(2) 0.021(3) 0.023(3) -0.001(2) -0.0007(19) 0.001(2)
O4 0.024(2) 0.021(3) 0.026(3) -0.002(2) 0.0012(19) -0.001(2)
O5 0.023(2) 0.029(3) 0.021(3) -0.003(2) -0.0035(19) 0.006(2)
O6 0.022(2) 0.032(3) 0.021(3) -0.002(2) -0.0002(19) 0.003(2)
O7 0.022(2) 0.021(3) 0.025(3) -0.001(2) -0.0018(19) -0.001(2)
O8 0.025(3) 0.022(3) 0.059(4) 0.002(3) 0.006(2) -0.001(2)
O9 0.020(2) 0.021(2) 0.025(3) 0.001(2) -0.0016(19) -0.0049(19)
O10 0.024(2) 0.033(3) 0.025(3) -0.001(2) 0.001(2) -0.004(2)
O11 0.024(2) 0.023(3) 0.023(3) 0.002(2) 0.0041(19) -0.002(2)
O12 0.023(2) 0.027(3) 0.054(4) 0.013(3) 0.005(2) 0.001(2)
O13 0.039(3) 0.021(3) 0.021(3) -0.001(2) 0.004(2) 0.007(2)
O14 0.041(3) 0.017(3) 0.023(3) 0.000(2) 0.006(2) 0.005(2)
O15 0.063(4) 0.030(3) 0.029(3) 0.003(2) 0.006(3) 0.021(3)
O16 0.040(3) 0.017(2) 0.021(3) 0.002(2) 0.003(2) 0.005(2)
O17 0.044(3) 0.018(3) 0.015(3) 0.003(2) 0.000(2) 0.001(2)
O18 0.030(2) 0.021(3) 0.016(2) 0.000(2) 0.0041(19) 0.000(2)
N1 0.021(3) 0.016(3) 0.022(3) -0.003(2) 0.000(2) 0.001(2)
N2 0.025(3) 0.015(3) 0.028(3) -0.006(2) 0.001(2) 0.001(2)
N3 0.023(3) 0.016(3) 0.020(3) 0.000(2) 0.007(2) 0.000(2)
N4 0.018(3) 0.024(3) 0.021(3) 0.001(3) 0.001(2) 0.000(2)
C1 0.024(3) 0.021(4) 0.026(4) 0.004(3) 0.002(3) -0.005(3)
C2 0.014(3) 0.025(4) 0.030(4) -0.001(3) -0.001(3) -0.007(3)
C3 0.023(3) 0.024(4) 0.020(4) -0.002(3) 0.003(3) -0.001(3)
C4 0.019(3) 0.022(4) 0.027(4) -0.003(3) 0.006(3) 0.002(3)
C5 0.027(3) 0.017(4) 0.028(4) -0.003(3) 0.006(3) 0.002(3)
C6 0.020(3) 0.030(4) 0.020(4) -0.005(3) -0.001(3) 0.001(3)
C7 0.020(3) 0.021(4) 0.024(4) -0.001(3) 0.000(3) 0.003(3)
C8 0.022(3) 0.026(4) 0.029(4) 0.002(3) 0.000(3) 0.007(3)
C9 0.025(3) 0.027(4) 0.021(4) -0.002(3) 0.000(3) 0.004(3)
C10 0.020(3) 0.018(4) 0.026(4) -0.003(3) 0.005(3) -0.004(3)
C11 0.030(3) 0.017(3) 0.022(4) 0.002(3) 0.005(3) 0.004(3)
C12 0.025(3) 0.020(4) 0.019(4) -0.004(3) 0.006(3) -0.003(3)
C13 0.023(3) 0.024(4) 0.018(4) 0.002(3) 0.003(3) -0.005(3)
C14 0.021(3) 0.015(3) 0.026(4) -0.003(3) -0.001(3) 0.006(3)
C15 0.020(3) 0.024(4) 0.026(4) -0.001(3) -0.002(3) 0.000(3)
C16 0.027(4) 0.024(4) 0.025(4) 0.004(3) -0.008(3) 0.000(3)
C17 0.023(3) 0.021(4) 0.025(4) -0.005(3) 0.006(3) -0.001(3)
C18 0.028(4) 0.021(4) 0.023(4) 0.000(3) 0.002(3) -0.001(3)
O19 0.057(5) 0.026(4) 0.095(7) 0.005(4) 0.005(5) 0.002(4)
O20 0.060(6) 0.101(8) 0.074(7) 0.022(6) 0.006(5) 0.009(6)
O21 0.070(4) 0.061(4) 0.103(6) -0.043(4) 0.021(4) -0.009(3)
O22 0.074(10) 0.039(9) 0.034(9) 0.024(7) 0.002(7) -0.002(8)
O23 0.048(6) 0.051(8) 0.033(7) 0.003(6) 0.009(5) 0.007(6)
O24 0.050(7) 0.058(8) 0.055(8) 0.001(6) 0.006(6) 0.000(6)
O25 0.070(8) 0.076(9) 0.063(8) 0.014(7) 0.006(7) -0.006(7)
O26 0.065(7) 0.062(7) 0.049(7) 0.017(6) -0.014(6) -0.025(7)
O27 0.067(9) 0.062(10) 0.057(9) 0.009(8) 0.005(8) 0.006(8)
O28 0.072(8) 0.052(8) 0.049(8) 0.009(7) -0.016(7) -0.016(7)

loop_
_atom_type_symbol
_atom_type_description
_atom_type_scat_dispersion_real
_atom_type_scat_dispersion_imag
_atom_type_scat_source
C C 0.0033 0.0016 'International Tables Vol C Tables 4.2.6.8 and 6.1.1.4'
H H 0.0000 0.0000 'International Tables Vol C Tables 4.2.6.8 and 6.1.1.4'
N N 0.0061 0.0033 'International Tables Vol C Tables 4.2.6.8 and 6.1.1.4'
O O 0.0106 0.0060 'International Tables Vol C Tables 4.2.6.8 and 6.1.1.4'
U U -9.6767 9.6646 'International Tables Vol C Tables 4.2.6.8 and 6.1.1.4'

loop_
_geom_angle_atom_site_label_1
_geom_angle_atom_site_label_2
_geom_angle_atom_site_label_3
_geom_angle
_geom_angle_site_symmetry_1
_geom_angle_site_symmetry_3
_geom_angle_publ_flag
O1 U1 O2 179.1(2) . . ?
O1 U1 O9 90.68(19) . 2_645 ?
O2 U1 O9 89.99(18) . 2_645 ?
O1 U1 O5 91.06(19) . . ?
O2 U1 O5 89.68(18) . . ?
O9 U1 O5 77.59(16) 2_645 . ?
O1 U1 O15 87.7(2) . . ?
O2 U1 O15 91.9(2) . . ?
O9 U1 O15 153.77(17) 2_645 . ?
O5 U1 O15 76.26(17) . . ?
O1 U1 O14 91.65(19) . . ?
O2 U1 O14 87.45(18) . . ?
O9 U1 O14 138.60(16) 2_645 . ?
O5 U1 O14 143.64(16) . . ?
O15 U1 O14 67.63(16) . . ?
O1 U1 O13 87.44(19) . . ?
O2 U1 O13 92.17(18) . . ?
O9 U1 O13 73.63(16) 2_645 . ?
O5 U1 O13 151.16(16) . . ?
O15 U1 O13 132.38(17) . . ?
O14 U1 O13 65.20(15) . . ?
O4 U2 O3 180.0(3) . . ?
O4 U2 O11 91.23(18) . 2_645 ?
O3 U2 O11 88.75(18) . 2_645 ?
O4 U2 O7 89.53(18) . . ?
O3 U2 O7 90.49(18) . . ?
O11 U2 O7 146.07(16) 2_645 . ?
O4 U2 O16 89.79(19) . . ?
O3 U2 O16 90.23(19) . . ?
O11 U2 O16 139.85(16) 2_645 . ?
O7 U2 O16 74.06(16) . . ?
O4 U2 O17 91.01(19) . . ?
O3 U2 O17 88.99(19) . . ?
O11 U2 O17 73.69(16) 2_645 . ?
O7 U2 O17 140.22(16) . . ?
O16 U2 O17 66.16(15) . . ?
O4 U2 O18 90.30(18) . . ?
O3 U2 O18 89.69(18) . . ?
O11 U2 O18 73.25(16) 2_645 . ?
O7 U2 O18 72.83(15) . . ?
O16 U2 O18 146.89(15) . . ?
O17 U2 O18 146.93(15) . . ?
C10 O5 U1 145.2(4) . . ?
C12 O7 U2 145.5(4) . . ?
C14 O9 U1 142.2(4) . 2_655 ?
C16 O11 U2 143.0(4) . 2_655 ?
C17 O13 U1 120.7(4) . . ?
C17 O14 U1 121.5(4) 3_655 . ?
U1 O15 H15A 118.5 . . ?
U1 O15 H15B 133.2 . . ?
H15A O15 H15B 106.1 . . ?
C18 O16 U2 120.3(4) . . ?
C18 O17 U2 120.1(4) 3_656 . ?
U2 O18 H18A 126.6 . . ?
U2 O18 H18B 131.6 . . ?
H18A O18 H18B 101.0 . . ?
C9 N1 C1 111.2(5) . . ?
C9 N1 C8 110.1(5) . . ?
C1 N1 C8 109.3(5) . . ?
C9 N1 H1 123.4 . . ?
C1 N1 H1 94.0 . . ?
C8 N1 H1 107.4 . . ?
C11 N2 C2 111.2(5) . . ?
C11 N2 C3 110.3(5) . . ?
C2 N2 C3 110.2(5) . . ?
C13 N3 C5 110.7(5) . . ?
C13 N3 C4 110.9(5) . . ?
C5 N3 C4 109.9(5) . . ?
C13 N3 H3 107.1 . . ?
C5 N3 H3 96.4 . . ?
C4 N3 H3 120.8 . . ?
C15 N4 C6 112.6(5) . . ?
C15 N4 C7 109.5(5) . . ?
C6 N4 C7 110.4(5) . . ?
N1 C1 C2 110.6(5) . . ?
N1 C1 H1A 109.5 . . ?
C2 C1 H1A 109.5 . . ?
N1 C1 H1B 109.5 . . ?
C2 C1 H1B 109.5 . . ?
H1A C1 H1B 108.1 . . ?
N2 C2 C1 111.6(5) . . ?
N2 C2 H2A 109.3 . . ?
C1 C2 H2A 109.3 . . ?
N2 C2 H2B 109.3 . . ?
C1 C2 H2B 109.3 . . ?
H2A C2 H2B 108.0 . . ?
C4 C3 N2 112.0(6) . . ?
C4 C3 H3A 109.2 . . ?
N2 C3 H3A 109.2 . . ?
C4 C3 H3B 109.2 . . ?
N2 C3 H3B 109.2 . . ?
H3A C3 H3B 107.9 . . ?
N3 C4 C3 113.3(5) . . ?
N3 C4 H4A 108.9 . . ?
C3 C4 H4A 108.9 . . ?
N3 C4 H4B 108.9 . . ?
C3 C4 H4B 108.9 . . ?
H4A C4 H4B 107.7 . . ?
N3 C5 C6 112.1(5) . . ?
N3 C5 H5A 109.2 . . ?
C6 C5 H5A 109.2 . . ?
N3 C5 H5B 109.2 . . ?
C6 C5 H5B 109.2 . . ?
H5A C5 H5B 107.9 . . ?
N4 C6 C5 111.3(5) . . ?
N4 C6 H6A 109.4 . . ?
C5 C6 H6A 109.4 . . ?
N4 C6 H6B 109.4 . . ?
C5 C6 H6B 109.4 . . ?
H6A C6 H6B 108.0 . . ?
C8 C7 N4 111.2(6) . . ?
C8 C7 H7A 109.4 . . ?
N4 C7 H7A 109.4 . . ?
C8 C7 H7B 109.4 . . ?
N4 C7 H7B 109.4 . . ?
H7A C7 H7B 108.0 . . ?
N1 C8 C7 112.5(5) . . ?
N1 C8 H8A 109.1 . . ?
C7 C8 H8A 109.1 . . ?
N1 C8 H8B 109.1 . . ?
C7 C8 H8B 109.1 . . ?
H8A C8 H8B 107.8 . . ?
N1 C9 C10 113.5(6) . . ?
N1 C9 H9A 108.9 . . ?
C10 C9 H9A 108.9 . . ?
N1 C9 H9B 108.9 . . ?
C10 C9 H9B 108.9 . . ?
H9A C9 H9B 107.7 . . ?
O6 C10 O5 122.6(6) . . ?
O6 C10 C9 123.0(6) . . ?
O5 C10 C9 114.4(6) . . ?
N2 C11 C12 111.2(5) . . ?
N2 C11 H11A 109.4 . . ?
C12 C11 H11A 109.4 . . ?
N2 C11 H11B 109.4 . . ?
C12 C11 H11B 109.4 . . ?
H11A C11 H11B 108.0 . . ?
O8 C12 O7 124.4(6) . . ?
O8 C12 C11 119.3(6) . . ?
O7 C12 C11 116.2(6) . . ?
N3 C13 C14 116.5(5) . . ?
N3 C13 H13A 108.2 . . ?
C14 C13 H13A 108.2 . . ?
N3 C13 H13B 108.2 . . ?
C14 C13 H13B 108.2 . . ?
H13A C13 H13B 107.3 . . ?
O10 C14 O9 122.7(6) . . ?
O10 C14 C13 122.3(6) . . ?
O9 C14 C13 115.0(6) . . ?
N4 C15 C16 109.6(6) . . ?
N4 C15 H15C 109.8 . . ?
C16 C15 H15C 109.8 . . ?
N4 C15 H15D 109.8 . . ?
C16 C15 H15D 109.8 . . ?
H15C C15 H15D 108.2 . . ?
O12 C16 O11 124.8(6) . . ?
O12 C16 C15 120.2(6) . . ?
O11 C16 C15 114.9(6) . . ?
O14 C17 O13 127.4(6) 3_655 . ?
O14 C17 C17 116.7(8) 3_655 3_655 ?
O13 C17 C17 115.9(7) . 3_655 ?
O17 C18 O16 126.5(6) 3_656 . ?
O17 C18 C18 116.8(8) 3_656 3_656 ?
O16 C18 C18 116.7(8) . 3_656 ?

loop_
_geom_bond_atom_site_label_1
_geom_bond_atom_site_label_2
_geom_bond_distance
_geom_bond_site_symmetry_2
_geom_bond_publ_flag
U1 O1 1.771(4) . ?
U1 O2 1.778(4) . ?
U1 O9 2.293(5) 2_645 ?
U1 O5 2.312(5) . ?
U1 O15 2.411(5) . ?
U1 O14 2.450(5) . ?
U1 O13 2.459(5) . ?
U2 O4 1.767(4) . ?
U2 O3 1.770(4) . ?
U2 O11 2.291(5) 2_645 ?
U2 O7 2.310(5) . ?
U2 O16 2.439(5) . ?
U2 O17 2.451(4) . ?
U2 O18 2.467(4) . ?
O5 C10 1.292(7) . ?
O6 C10 1.234(8) . ?
O7 C12 1.279(8) . ?
O8 C12 1.239(8) . ?
O9 C14 1.274(8) . ?
O9 U1 2.293(5) 2_655 ?
O10 C14 1.240(8) . ?
O11 C16 1.292(8) . ?
O11 U2 2.291(5) 2_655 ?
O12 C16 1.227(8) . ?
O13 C17 1.264(8) . ?
O14 C17 1.240(8) 3_655 ?
O15 H15A 0.9095 . ?
O15 H15B 0.8963 . ?
O16 C18 1.255(8) . ?
O17 C18 1.248(8) 3_656 ?
O18 H18A 0.9333 . ?
O18 H18B 0.9195 . ?
N1 C9 1.458(8) . ?
N1 C1 1.479(8) . ?
N1 C8 1.494(8) . ?
N1 H1 0.9598 . ?
N2 C11 1.488(8) . ?
N2 C2 1.498(8) . ?
N2 C3 1.529(8) . ?
N3 C13 1.459(8) . ?
N3 C5 1.474(8) . ?
N3 C4 1.489(8) . ?
N3 H3 0.8765 . ?
N4 C15 1.507(8) . ?
N4 C6 1.507(8) . ?
N4 C7 1.519(8) . ?
C1 C2 1.525(9) . ?
C1 H1A 0.9700 . ?
C1 H1B 0.9700 . ?
C2 H2A 0.9700 . ?
C2 H2B 0.9700 . ?
C3 C4 1.505(9) . ?
C3 H3A 0.9700 . ?
C3 H3B 0.9700 . ?
C4 H4A 0.9700 . ?
C4 H4B 0.9700 . ?
C5 C6 1.526(9) . ?
C5 H5A 0.9700 . ?
C5 H5B 0.9700 . ?
C6 H6A 0.9700 . ?
C6 H6B 0.9700 . ?
C7 C8 1.506(9) . ?
C7 H7A 0.9700 . ?
C7 H7B 0.9700 . ?
C8 H8A 0.9700 . ?
C8 H8B 0.9700 . ?
C9 C10 1.516(9) . ?
C9 H9A 0.9700 . ?
C9 H9B 0.9700 . ?
C11 C12 1.510(9) . ?
C11 H11A 0.9700 . ?
C11 H11B 0.9700 . ?
C13 C14 1.505(8) . ?
C13 H13A 0.9700 . ?
C13 H13B 0.9700 . ?
C15 C16 1.509(9) . ?
C15 H15C 0.9700 . ?
C15 H15D 0.9700 . ?
C17 O14 1.239(8) 3_655 ?
C17 C17 1.536(13) 3_655 ?
C18 O17 1.248(8) 3_656 ?
C18 C18 1.543(13) 3_656 ?

loop_
_geom_hbond_atom_site_label_D
_geom_hbond_atom_site_label_H
_geom_hbond_atom_site_label_A
_geom_hbond_distance_DH
_geom_hbond_distance_HA
_geom_hbond_distance_DA
_geom_hbond_angle_DHA
_geom_hbond_site_symmetry_A
O15 H15A O19 0.91 1.97 2.640(10) 129.2 .
O15 H15B O20 0.90 2.30 2.882(14) 122.6 1_455
O18 H18A O6 0.93 1.72 2.644(6) 168.1 .
O18 H18B O10 0.92 1.83 2.742(6) 169.6 2_645
N1 H1 N2 0.96 2.22 2.925(8) 129.8 .
N3 H3 N4 0.88 2.36 2.954(8) 124.9 .
